data_2007152
loop_
_publ_author_name
'Richard Goddard'
'Oliver Heinemann'
'Carl Kr\"uger'
'Ildik\'o Magd\'o'
'Franz Mark'
'Kurt Schaffner'

_publ_section_title
;
 A Low-Temperature Phase of 2-Pyrrolidone
;
_journal_issue 4
_journal_name_full 'Acta Crystallographica Section C'
_journal_page_first 501
_journal_page_last 504
_journal_paper_doi 10.1107/S010827019701651X
_journal_volume 54
_journal_year 1998
_chemical_formula_structural '(C3 H6) (N H) (C O)'
_chemical_formula_sum 'C4 H7 N O'
_chemical_formula_weight 85.11
_chemical_melting_point 12.0
_chemical_name_common pyrrolidone
_chemical_name_systematic
;
 Pyrrolidin-2-one (1-aza-2-cyclopentanone)
;
_space_group_IT_number 2
_symmetry_cell_setting triclinic
_symmetry_space_group_name_Hall '-P 1'
_symmetry_space_group_name_H-M 'P -1'
_cell_angle_alpha 85.86(2)
_cell_angle_beta 73.20(3)
_cell_angle_gamma 73.44(3)
_cell_formula_units_Z 2
_cell_length_a 4.901(2)
_cell_length_b 6.246(2)
_cell_length_c 7.748(3)
_cell_measurement_reflns_used 25
_cell_measurement_temperature 173
_cell_measurement_theta_max 32.3
_cell_measurement_theta_min 16.6
_cell_volume 217.62(15)
_computing_cell_refinement 'CAD-4 EXPRESS'
_computing_data_collection 'CAD-4 EXPRESS (Enraf-Nonius, 1995)'
_computing_data_reduction 'DATAP (Coppens, Leiserowitz & Rabinovich, 1965)'
_computing_molecular_graphics 'ORTEPII (Johnson, 1976)'
_computing_structure_refinement 'SHELXL93 (Sheldrick, 1993)'
_computing_structure_solution 'SHELXS86 (Sheldrick, 1990)'
_diffrn_ambient_temperature 100
_diffrn_measurement_device 'Enraf-Nonius CAD4'
_diffrn_measurement_method '\w-2\q scan'
_diffrn_radiation_monochromator graphite
_diffrn_radiation_source 'fine-focus sealed tube'
_diffrn_radiation_type MoK\a
_diffrn_radiation_wavelength 0.71069
_diffrn_reflns_av_R_equivalents 0.0848
_diffrn_reflns_av_sigmaI/netI 0.0448
_diffrn_reflns_limit_h_max 6
_diffrn_reflns_limit_h_min -6
_diffrn_reflns_limit_k_max 8
_diffrn_reflns_limit_k_min -8
_diffrn_reflns_limit_l_max 10
_diffrn_reflns_limit_l_min 0
_diffrn_reflns_number 1346
_diffrn_reflns_theta_max 29.92
_diffrn_reflns_theta_min 2.75
_diffrn_standards_decay_% 10.7
_diffrn_standards_interval_time 30
_diffrn_standards_number 3
_exptl_absorpt_coefficient_mu 0.094
_exptl_absorpt_correction_type none
_exptl_crystal_colour colourless
_exptl_crystal_density_diffrn 1.299
_exptl_crystal_density_meas ?
_exptl_crystal_density_method none
_exptl_crystal_description prism
_exptl_crystal_F_000 92
_exptl_crystal_size_max 0.35
_exptl_crystal_size_mid 0.28
_exptl_crystal_size_min 0.28
_refine_diff_density_max 0.455
_refine_diff_density_min -0.362
_refine_ls_extinction_method none
_refine_ls_goodness_of_fit_all 1.228
_refine_ls_goodness_of_fit_obs 1.273
_refine_ls_hydrogen_treatment refall
_refine_ls_matrix_type full
_refine_ls_number_parameters 83
_refine_ls_number_reflns 1259
_refine_ls_number_restraints 0
_refine_ls_restrained_S_all 1.228
_refine_ls_restrained_S_obs 1.273
_refine_ls_R_factor_all 0.0761
_refine_ls_R_factor_obs .0664
_refine_ls_shift/esd_max 0.000
_refine_ls_shift/esd_mean 0.000
_refine_ls_structure_factor_coef Fsqd
_refine_ls_weighting_details 'w = 1/[\s^2^(Fo^2^)+(0.1190P)^2^+0.0425P] where P=(Fo^2^+2Fc^2^)/3'
_refine_ls_weighting_scheme calc
_refine_ls_wR_factor_all 0.2059
_refine_ls_wR_factor_obs .1946
_reflns_number_observed 1057
_reflns_number_total 1259
_reflns_observed_criterion >2sigma(I)
_cod_data_source_file cf1205.cif
_cod_data_source_block manuscript
_cod_depositor_comments
;
The following automatic conversions were performed:

'_exptl_crystal_density_meas' value 'none' was changed to '?' - the
value is perceived as not measured.

Automatic conversion script
Id: cif_fix_values 3008 2015-01-20 13:52:24Z robertas 

The following automatic conversions were performed:

'_refine_ls_weighting_scheme' value 'calc w =
1/[\s^2^(Fo^2^)+(0.1190P)^2^+0.0425P] where P=(Fo^2^+2Fc^2^)/3' was
changed to 'calc'. New tag '_refine_ls_weighting_details' was
created. The value of the new tag was set to 'w =
1/[\s^2^(Fo^2^)+(0.1190P)^2^+0.0425P] where P=(Fo^2^+2Fc^2^)/3'.

Automatic conversion script
Id: cif_fix_values 3143 2015-03-26 13:38:13Z robertas 
;
_cod_original_cell_volume 217.62(13)
_cod_database_code 2007152

loop_
_symmetry_equiv_pos_as_xyz
'x, y, z'
'-x, -y, -z'

loop_
_atom_site_aniso_label
_atom_site_aniso_U_11
_atom_site_aniso_U_22
_atom_site_aniso_U_33
_atom_site_aniso_U_12
_atom_site_aniso_U_13
_atom_site_aniso_U_23
O1 .0236(6) .0259(6) .0437(7) -.0012(4) .0007(5) .0003(5)
N2 .0215(6) .0265(7) .0345(7) -.0044(5) .0004(5) .0022(5)
C1 .0205(7) .0265(7) .0268(7) -.0052(5) -.0038(5) .0005(5)
C3 .0279(8) .0249(8) .0421(10) -.0019(6) .0003(7) .0006(6)
C4 .0269(8) .0303(8) .0326(8) -.0027(6) .0020(6) -.0028(6)
C5 .0213(7) .0286(8) .0314(8) -.0058(5) .0005(5) -.0001(6)

loop_
_atom_site_label
_atom_site_fract_x
_atom_site_fract_y
_atom_site_fract_z
_atom_site_U_iso_or_equiv
_atom_site_thermal_displace_type
_atom_site_calc_flag
_atom_site_refinement_flags
_atom_site_occupancy
_atom_site_disorder_group
_atom_site_type_symbol
O1 .6869(3) .6959(2) .3528(2) .0345(4) Uani d . 1 . O
N2 .8495(3) .3141(2) .3611(2) .0299(4) Uani d . 1 . N
C1 .8789(3) .5163(3) .3075(2) .0255(4) Uani d . 1 . C
C3 1.1197(4) .1325(3) .2970(3) .0351(4) Uani d . 1 . C
C4 1.3088(4) .2387(3) .1406(2) .0331(4) Uani d . 1 . C
C5 1.1884(3) .4890(3) .1815(2) .0291(4) Uani d . 1 . C
H2 .684(7) .298(5) .456(4) .058(8) Uiso d . 1 . H
H3A 1.078(6) .003(5) .262(4) .050(7) Uiso d . 1 . H
H3B 1.216(5) .085(4) .391(4) .045(6) Uiso d . 1 . H
H4A 1.283(6) .209(4) .030(3) .040(6) Uiso d . 1 . H
H4B 1.533(6) .172(5) .133(3) .046(7) Uiso d . 1 . H
H5A 1.185(6) .571(5) .068(4) .051(7) Uiso d . 1 . H
H5B 1.297(5) .544(4) .248(3) .035(5) Uiso d . 1 . H

loop_
_atom_type_symbol
_atom_type_description
_atom_type_scat_dispersion_real
_atom_type_scat_dispersion_imag
_atom_type_scat_source
C C 0.0033 0.0016 'International Tables Vol C Tables 4.2.6.8 and 6.1.1.4'
H H 0.0000 0.0000 'International Tables Vol C Tables 4.2.6.8 and 6.1.1.4'
N N 0.0061 0.0033 'International Tables Vol C Tables 4.2.6.8 and 6.1.1.4'
O O 0.0106 0.0060 'International Tables Vol C Tables 4.2.6.8 and 6.1.1.4'

loop_
_geom_angle_atom_site_label_1
_geom_angle_atom_site_label_2
_geom_angle_atom_site_label_3
_geom_angle_site_symmetry_1
_geom_angle_site_symmetry_3
_geom_angle
_geom_angle_publ_flag
C1 N2 C3 . . 114.11(13) y
O1 C1 N2 . . 125.90(14) y
O1 C1 C5 . . 125.64(14) y
N2 C1 C5 . . 108.46(13) y
N2 C3 C4 . . 103.05(13) y
C5 C4 C3 . . 104.30(13) y
C1 C5 C4 . . 104.35(13) y
C1 N2 O1 1_555 2_666 116.00(10) y
C1 O1 N2 1_555 2_666 117.50(10) y

loop_
_geom_bond_atom_site_label_1
_geom_bond_atom_site_label_2
_geom_bond_site_symmetry_2
_geom_bond_distance
_geom_bond_publ_flag
O1 C1 . 1.238(2) y
N2 C1 . 1.335(2) y
N2 C3 . 1.460(2) y
C1 C5 . 1.518(2) y
C3 C4 . 1.534(2) y
C4 C5 . 1.526(2) y
N1 O2 2_666 2.922(2) y
